data_4081112
loop_
_publ_author_name
'Ren, Shikuo'
'Qiu, Zaozao'
'Xie, Zuowei'

_publ_section_title
;
 Synthesis of Neutral Group 4 Metal--Carboryne Complexes and Their
 Reactivity toward Unsaturated Molecules
;
_journal_issue 15
_journal_name_full Organometallics
_journal_page_first 4292
_journal_paper_doi 10.1021/om400458r
_journal_volume 32
_journal_year 2013
_chemical_formula_sum 'C37 H65 B10 N5 Zr'
_chemical_formula_weight 779.26
_chemical_name_systematic
; 
 ? 
;
_space_group_IT_number 14
_symmetry_cell_setting monoclinic
_symmetry_space_group_name_Hall '-P 2ybc'
_symmetry_space_group_name_H-M 'P 1 21/c 1'
_atom_sites_solution_hydrogens geom
_atom_sites_solution_primary direct
_atom_sites_solution_secondary difmap
_audit_creation_method SHELXL-97
_cell_angle_alpha 90.00
_cell_angle_beta 97.642(2)
_cell_angle_gamma 90.00
_cell_formula_units_Z 4
_cell_length_a 17.135(2)
_cell_length_b 13.9697(19)
_cell_length_c 18.013(2)
_cell_measurement_reflns_used 980
_cell_measurement_temperature 293(2)
_cell_measurement_theta_max 24.53
_cell_measurement_theta_min 2.81
_cell_volume 4273.5(9)
_computing_cell_refinement 'BRUKER SMART CDD DIFFRACTOMETER'
_computing_data_collection 'BRUKER SMART CDD DIFFRACTOMETER'
_computing_data_reduction 'BRUKER SMART CDD DIFFRACTOMETER'
_computing_molecular_graphics 'SIEMENS SHELXTL'
_computing_publication_material 'SIEMENS SHELXTL'
_computing_structure_refinement 'SHELXL-97 (Sheldrick, 1997)'
_computing_structure_solution 'SHELXS-97 (Sheldrick, 1990)'
_diffrn_ambient_temperature 293(2)
_diffrn_measured_fraction_theta_full 0.998
_diffrn_measured_fraction_theta_max 0.998
_diffrn_measurement_device_type 'BRUKER SMART CDD DIFFRACTOMETER'
_diffrn_measurement_method 'OMEGA SCAN'
_diffrn_radiation_monochromator graphite
_diffrn_radiation_source 'fine-focus sealed tube'
_diffrn_radiation_type MoK\a
_diffrn_radiation_wavelength 0.71073
_diffrn_reflns_av_R_equivalents 0.0460
_diffrn_reflns_av_sigmaI/netI 0.0634
_diffrn_reflns_limit_h_max 19
_diffrn_reflns_limit_h_min -22
_diffrn_reflns_limit_k_max 18
_diffrn_reflns_limit_k_min -16
_diffrn_reflns_limit_l_max 23
_diffrn_reflns_limit_l_min -23
_diffrn_reflns_number 28436
_diffrn_reflns_theta_full 28.02
_diffrn_reflns_theta_max 28.02
_diffrn_reflns_theta_min 1.20
_exptl_absorpt_coefficient_mu 0.290
_exptl_absorpt_correction_T_max 1.0000
_exptl_absorpt_correction_T_min 0.885557
_exptl_absorpt_correction_type multi-scan
_exptl_crystal_colour orange
_exptl_crystal_density_diffrn 1.211
_exptl_crystal_density_meas 0
_exptl_crystal_density_method 'not measured'
_exptl_crystal_description block
_exptl_crystal_F_000 1648
_exptl_crystal_size_max 0.40
_exptl_crystal_size_mid 0.30
_exptl_crystal_size_min 0.20
_refine_diff_density_max 0.539
_refine_diff_density_min -0.458
_refine_diff_density_rms 0.076
_refine_ls_extinction_method none
_refine_ls_goodness_of_fit_ref 1.019
_refine_ls_hydrogen_treatment riding
_refine_ls_matrix_type full
_refine_ls_number_parameters 478
_refine_ls_number_reflns 10328
_refine_ls_number_restraints 0
_refine_ls_restrained_S_all 1.019
_refine_ls_R_factor_all 0.0833
_refine_ls_R_factor_gt 0.0496
_refine_ls_shift/su_max 0.001
_refine_ls_shift/su_mean 0.000
_refine_ls_structure_factor_coef Fsqd
_refine_ls_weighting_details 'calc w=1/[\s^2^(Fo^2^)+(0.0700P)^2^+0.9048P] where P=(Fo^2^+2Fc^2^)/3'
_refine_ls_weighting_scheme calc
_refine_ls_wR_factor_gt 0.1162
_refine_ls_wR_factor_ref 0.1353
_reflns_number_gt 7040
_reflns_number_total 10328
_reflns_threshold_expression >2sigma(I)
_cod_data_source_file om400458r_si_002.cif
_cod_data_source_block 5a
_cod_depositor_comments
;
The following automatic conversions were performed:

'_symmetry_cell_setting' value 'Monoclinic' changed to 'monoclinic'
according to /home/saulius/struct/CIF-dictionaries/cif_core.dic
dictionary named 'cif_core.dic' version 2.4.2 from 2011-04-26.

Automatic conversion script
Id: cif_fix_values 1891 2012-01-12 08:04:46Z andrius 
;
_cod_original_cell_volume 4273.5(10)
_cod_original_sg_symbol_H-M P2(1)/c
_cod_database_code 4081112

loop_
_symmetry_equiv_pos_as_xyz
'x, y, z'
'-x, y+1/2, -z+1/2'
'-x, -y, -z'
'x, -y-1/2, z-1/2'

loop_
_atom_site_label
_atom_site_type_symbol
_atom_site_fract_x
_atom_site_fract_y
_atom_site_fract_z
_atom_site_U_iso_or_equiv
_atom_site_adp_type
_atom_site_occupancy
_atom_site_symmetry_multiplicity
_atom_site_calc_flag
_atom_site_refinement_flags
Zr1 Zr 0.757255(14) 0.478631(19) 0.341416(14) 0.02407(9) Uani 1 1 d .
N1 N 0.69385(14) 0.59897(17) 0.36269(13) 0.0325(5) Uani 1 1 d .
N2 N 0.87611(13) 0.53978(16) 0.35954(13) 0.0291(5) Uani 1 1 d .
N3 N 0.86231(13) 0.38249(17) 0.37096(13) 0.0310(5) Uani 1 1 d .
N4 N 0.74686(14) 0.46117(18) 0.21701(13) 0.0360(6) Uani 1 1 d .
N5 N 0.67249(14) 0.37661(18) 0.28369(13) 0.0334(5) Uani 1 1 d .
C1 C 0.67645(15) 0.5606(2) 0.48953(14) 0.0255(5) Uani 1 1 d .
C2 C 0.72767(15) 0.46133(19) 0.46725(15) 0.0270(6) Uani 1 1 d .
C11 C 0.66758(15) 0.6284(2) 0.42088(15) 0.0276(6) Uani 1 1 d .
C12 C 0.63550(16) 0.7275(2) 0.42656(16) 0.0321(6) Uani 1 1 d .
C13 C 0.65699(18) 0.7959(2) 0.37684(18) 0.0416(7) Uani 1 1 d .
H13A H 0.6893 0.7782 0.3416 0.050 Uiso 1 1 calc R
C14 C 0.6314(2) 0.8893(3) 0.3788(2) 0.0578(10) Uani 1 1 d .
H14A H 0.6470 0.9341 0.3455 0.069 Uiso 1 1 calc R
C15 C 0.5830(2) 0.9161(3) 0.4300(2) 0.0591(10) Uani 1 1 d .
H15A H 0.5657 0.9791 0.4315 0.071 Uiso 1 1 calc R
C16 C 0.5601(2) 0.8498(3) 0.4790(2) 0.0591(10) Uani 1 1 d .
H16A H 0.5271 0.8680 0.5135 0.071 Uiso 1 1 calc R
C17 C 0.58572(19) 0.7564(2) 0.47725(19) 0.0463(8) Uani 1 1 d .
H17A H 0.5695 0.7121 0.5105 0.056 Uiso 1 1 calc R
C18 C 0.91851(16) 0.6290(2) 0.35057(16) 0.0313(6) Uani 1 1 d .
H18A H 0.9573 0.6171 0.3163 0.038 Uiso 1 1 calc R
C19 C 0.86173(19) 0.7041(2) 0.31608(19) 0.0440(8) Uani 1 1 d .
H19A H 0.8339 0.6799 0.2694 0.053 Uiso 1 1 calc R
H19B H 0.8231 0.7171 0.3496 0.053 Uiso 1 1 calc R
C20 C 0.9031(2) 0.7957(3) 0.3010(2) 0.0549(9) Uani 1 1 d .
H20A H 0.8647 0.8425 0.2798 0.066 Uiso 1 1 calc R
H20B H 0.9390 0.7837 0.2647 0.066 Uiso 1 1 calc R
C21 C 0.9484(2) 0.8353(3) 0.3717(2) 0.0586(10) Uani 1 1 d .
H21A H 0.9118 0.8556 0.4053 0.070 Uiso 1 1 calc R
H21B H 0.9781 0.8910 0.3596 0.070 Uiso 1 1 calc R
C22 C 1.0044(2) 0.7615(3) 0.4108(2) 0.0558(10) Uani 1 1 d .
H22A H 1.0286 0.7870 0.4584 0.067 Uiso 1 1 calc R
H22B H 1.0459 0.7486 0.3804 0.067 Uiso 1 1 calc R
C23 C 0.96188(19) 0.6681(2) 0.42418(17) 0.0415(7) Uani 1 1 d .
H23A H 0.9244 0.6794 0.4592 0.050 Uiso 1 1 calc R
H23B H 0.9998 0.6211 0.4461 0.050 Uiso 1 1 calc R
C24 C 0.91200(16) 0.4535(2) 0.36490(15) 0.0285(6) Uani 1 1 d .
C25 C 0.99904(17) 0.4405(3) 0.3613(2) 0.0459(8) Uani 1 1 d .
H25A H 1.0262 0.4314 0.4109 0.069 Uiso 1 1 calc R
H25B H 1.0193 0.4963 0.3394 0.069 Uiso 1 1 calc R
H25C H 1.0069 0.3854 0.3312 0.069 Uiso 1 1 calc R
C26 C 0.88419(16) 0.2814(2) 0.36630(15) 0.0294(6) Uani 1 1 d .
H26A H 0.9386 0.2732 0.3903 0.035 Uiso 1 1 calc R
C27 C 0.83023(18) 0.2208(2) 0.40800(17) 0.0360(7) Uani 1 1 d .
H27A H 0.7758 0.2326 0.3875 0.043 Uiso 1 1 calc R
H27B H 0.8370 0.2390 0.4604 0.043 Uiso 1 1 calc R
C28 C 0.8487(2) 0.1139(2) 0.40125(19) 0.0516(9) Uani 1 1 d .
H28A H 0.9009 0.1010 0.4272 0.062 Uiso 1 1 calc R
H28B H 0.8113 0.0767 0.4253 0.062 Uiso 1 1 calc R
C29 C 0.8448(2) 0.0829(2) 0.3201(2) 0.0509(9) Uani 1 1 d .
H29A H 0.8604 0.0163 0.3182 0.061 Uiso 1 1 calc R
H29B H 0.7910 0.0882 0.2958 0.061 Uiso 1 1 calc R
C30 C 0.8977(2) 0.1431(2) 0.27805(18) 0.0460(8) Uani 1 1 d .
H30A H 0.8907 0.1246 0.2257 0.055 Uiso 1 1 calc R
H30B H 0.9523 0.1318 0.2982 0.055 Uiso 1 1 calc R
C31 C 0.87872(19) 0.2490(2) 0.28469(16) 0.0375(7) Uani 1 1 d .
H31A H 0.8259 0.2612 0.2597 0.045 Uiso 1 1 calc R
H31B H 0.9151 0.2864 0.2596 0.045 Uiso 1 1 calc R
C32 C 0.77704(17) 0.4961(2) 0.14889(16) 0.0341(7) Uani 1 1 d .
H32A H 0.7618 0.4499 0.1086 0.041 Uiso 1 1 calc R
C33 C 0.86651(18) 0.4994(2) 0.16330(17) 0.0395(7) Uani 1 1 d .
H33A H 0.8866 0.4353 0.1741 0.047 Uiso 1 1 calc R
H33B H 0.8827 0.5389 0.2069 0.047 Uiso 1 1 calc R
C34 C 0.9021(2) 0.5395(3) 0.09670(19) 0.0480(9) Uani 1 1 d .
H34A H 0.9589 0.5438 0.1092 0.058 Uiso 1 1 calc R
H34B H 0.8908 0.4966 0.0543 0.058 Uiso 1 1 calc R
C35 C 0.8691(2) 0.6372(3) 0.0758(2) 0.0623(11) Uani 1 1 d .
H35A H 0.8915 0.6612 0.0328 0.075 Uiso 1 1 calc R
H35B H 0.8830 0.6812 0.1171 0.075 Uiso 1 1 calc R
C36 C 0.7792(2) 0.6317(3) 0.0574(2) 0.0648(11) Uani 1 1 d .
H36A H 0.7583 0.6950 0.0448 0.078 Uiso 1 1 calc R
H36B H 0.7655 0.5906 0.0142 0.078 Uiso 1 1 calc R
C37 C 0.7426(2) 0.5923(3) 0.12368(19) 0.0493(9) Uani 1 1 d .
H37A H 0.7515 0.6373 0.1650 0.059 Uiso 1 1 calc R
H37B H 0.6862 0.5858 0.1097 0.059 Uiso 1 1 calc R
C38 C 0.68602(17) 0.4018(2) 0.21478(16) 0.0332(6) Uani 1 1 d .
C39 C 0.6390(2) 0.3694(3) 0.14249(17) 0.0490(9) Uani 1 1 d .
H39A H 0.6577 0.3080 0.1287 0.074 Uiso 1 1 calc R
H39B H 0.6448 0.4150 0.1038 0.074 Uiso 1 1 calc R
H39C H 0.5844 0.3645 0.1490 0.074 Uiso 1 1 calc R
C40 C 0.60980(16) 0.3119(2) 0.30165(16) 0.0317(6) Uani 1 1 d .
H40A H 0.6176 0.3071 0.3564 0.038 Uiso 1 1 calc R
C41 C 0.52603(17) 0.3491(2) 0.28178(19) 0.0414(7) Uani 1 1 d .
H41A H 0.5223 0.4132 0.3018 0.050 Uiso 1 1 calc R
H41B H 0.5131 0.3525 0.2278 0.050 Uiso 1 1 calc R
C42 C 0.4677(2) 0.2837(3) 0.3138(2) 0.0550(10) Uani 1 1 d .
H42A H 0.4775 0.2857 0.3681 0.066 Uiso 1 1 calc R
H42B H 0.4147 0.3067 0.2984 0.066 Uiso 1 1 calc R
C43 C 0.4742(2) 0.1812(3) 0.2878(2) 0.0597(10) Uani 1 1 d .
H43A H 0.4581 0.1777 0.2342 0.072 Uiso 1 1 calc R
H43B H 0.4390 0.1410 0.3122 0.072 Uiso 1 1 calc R
C44 C 0.5578(2) 0.1443(3) 0.3059(2) 0.0546(9) Uani 1 1 d .
H44A H 0.5610 0.0804 0.2855 0.065 Uiso 1 1 calc R
H44B H 0.5715 0.1404 0.3598 0.065 Uiso 1 1 calc R
C45 C 0.61649(18) 0.2090(2) 0.27393(19) 0.0414(7) Uani 1 1 d .
H45A H 0.6065 0.2077 0.2197 0.050 Uiso 1 1 calc R
H45B H 0.6695 0.1855 0.2890 0.050 Uiso 1 1 calc R
B3 B 0.77277(18) 0.5486(2) 0.52659(18) 0.0289(7) Uani 1 1 d .
H3 H 0.8202 0.5944 0.5110 0.035 Uiso 1 1 calc R
B4 B 0.70063(19) 0.5929(2) 0.58103(18) 0.0318(7) Uani 1 1 d .
H4 H 0.7015 0.6670 0.6018 0.038 Uiso 1 1 calc R
B5 B 0.6104(2) 0.5326(2) 0.54945(19) 0.0340(7) Uani 1 1 d .
H5 H 0.5527 0.5671 0.5495 0.041 Uiso 1 1 calc R
B6 B 0.62952(18) 0.4534(2) 0.47682(19) 0.0303(7) Uani 1 1 d .
H6 H 0.5845 0.4377 0.4290 0.036 Uiso 1 1 calc R
B7 B 0.78689(19) 0.4255(3) 0.54662(18) 0.0327(7) Uani 1 1 d .
H7 H 0.8443 0.3907 0.5455 0.039 Uiso 1 1 calc R
B8 B 0.7707(2) 0.5064(3) 0.61906(19) 0.0345(8) Uani 1 1 d .
H8 H 0.8176 0.5243 0.6648 0.041 Uiso 1 1 calc R
B9 B 0.6699(2) 0.4960(3) 0.6339(2) 0.0378(8) Uani 1 1 d .
H9 H 0.6513 0.5068 0.6895 0.045 Uiso 1 1 calc R
B10 B 0.6244(2) 0.4096(3) 0.56888(19) 0.0358(8) Uani 1 1 d .
H10 H 0.5756 0.3643 0.5821 0.043 Uiso 1 1 calc R
B11 B 0.6978(2) 0.3663(2) 0.51576(18) 0.0334(7) Uani 1 1 d .
H11 H 0.6966 0.2925 0.4944 0.040 Uiso 1 1 calc R
B12 B 0.7231(2) 0.3919(3) 0.61283(19) 0.0363(8) Uani 1 1 d .
H12 H 0.7384 0.3352 0.6547 0.044 Uiso 1 1 calc R

loop_
_atom_site_aniso_label
_atom_site_aniso_U_11
_atom_site_aniso_U_22
_atom_site_aniso_U_33
_atom_site_aniso_U_23
_atom_site_aniso_U_13
_atom_site_aniso_U_12
Zr1 0.02250(14) 0.02869(15) 0.02145(14) -0.00132(11) 0.00457(9) -0.00058(11)
N1 0.0383(14) 0.0333(14) 0.0262(12) 0.0043(10) 0.0060(10) 0.0031(10)
N2 0.0274(12) 0.0261(13) 0.0346(13) -0.0011(10) 0.0066(10) -0.0017(9)
N3 0.0296(12) 0.0281(13) 0.0362(13) -0.0013(10) 0.0073(10) 0.0011(10)
N4 0.0360(14) 0.0447(16) 0.0277(13) -0.0008(11) 0.0062(11) -0.0063(11)
N5 0.0305(13) 0.0414(15) 0.0279(12) -0.0052(11) 0.0025(10) -0.0063(10)
C1 0.0241(13) 0.0280(14) 0.0253(13) -0.0003(11) 0.0064(11) 0.0023(11)
C2 0.0238(13) 0.0270(15) 0.0311(14) 0.0020(11) 0.0074(11) 0.0010(10)
C11 0.0216(13) 0.0320(15) 0.0292(14) 0.0009(12) 0.0031(11) 0.0009(11)
C12 0.0277(15) 0.0336(16) 0.0335(15) -0.0003(12) -0.0015(12) 0.0051(12)
C13 0.0426(18) 0.0389(18) 0.0429(18) 0.0037(14) 0.0048(15) 0.0072(14)
C14 0.065(2) 0.041(2) 0.065(2) 0.0133(18) 0.002(2) 0.0094(18)
C15 0.065(2) 0.037(2) 0.072(3) -0.0009(19) 0.000(2) 0.0199(18)
C16 0.064(2) 0.053(2) 0.062(2) -0.0042(19) 0.014(2) 0.0253(19)
C17 0.048(2) 0.044(2) 0.049(2) 0.0044(15) 0.0139(16) 0.0106(15)
C18 0.0309(15) 0.0307(15) 0.0338(15) 0.0018(12) 0.0100(12) -0.0047(12)
C19 0.0462(19) 0.0364(18) 0.0477(19) 0.0026(15) 0.0006(15) -0.0086(14)
C20 0.059(2) 0.039(2) 0.066(2) 0.0117(18) 0.0072(19) -0.0008(17)
C21 0.064(2) 0.035(2) 0.076(3) -0.0047(18) 0.009(2) -0.0175(17)
C22 0.053(2) 0.054(2) 0.059(2) -0.0109(18) -0.0001(18) -0.0245(18)
C23 0.0407(18) 0.0422(19) 0.0405(18) -0.0021(14) 0.0011(14) -0.0074(14)
C24 0.0276(14) 0.0337(16) 0.0245(14) -0.0022(11) 0.0046(11) 0.0008(11)
C25 0.0310(17) 0.0452(19) 0.062(2) 0.0014(17) 0.0083(15) 0.0038(14)
C26 0.0243(14) 0.0287(15) 0.0349(15) -0.0023(12) 0.0027(12) 0.0059(11)
C27 0.0443(18) 0.0306(16) 0.0337(16) 0.0034(12) 0.0080(14) 0.0052(13)
C28 0.068(2) 0.0346(19) 0.052(2) 0.0116(16) 0.0086(18) 0.0050(16)
C29 0.070(2) 0.0275(17) 0.054(2) -0.0047(15) 0.0029(18) 0.0070(16)
C30 0.056(2) 0.0412(19) 0.0419(18) -0.0064(15) 0.0087(16) 0.0143(16)
C31 0.0444(18) 0.0342(17) 0.0353(16) -0.0020(13) 0.0109(14) 0.0040(13)
C32 0.0362(16) 0.0415(18) 0.0252(14) 0.0001(12) 0.0067(12) -0.0001(13)
C33 0.0394(17) 0.0441(19) 0.0361(17) 0.0084(13) 0.0093(14) 0.0074(13)
C34 0.047(2) 0.062(2) 0.0381(18) 0.0071(16) 0.0156(15) 0.0023(16)
C35 0.080(3) 0.059(3) 0.051(2) 0.0180(19) 0.024(2) 0.000(2)
C36 0.084(3) 0.063(3) 0.048(2) 0.0227(19) 0.013(2) 0.026(2)
C37 0.049(2) 0.059(2) 0.0398(18) 0.0093(17) 0.0061(15) 0.0167(17)
C38 0.0319(15) 0.0367(17) 0.0303(15) -0.0025(12) 0.0019(12) 0.0037(12)
C39 0.052(2) 0.060(2) 0.0329(17) -0.0055(15) -0.0022(15) -0.0173(17)
C40 0.0325(15) 0.0312(16) 0.0318(15) -0.0054(12) 0.0061(12) -0.0044(12)
C41 0.0347(17) 0.0415(18) 0.0482(19) -0.0068(15) 0.0063(14) 0.0014(13)
C42 0.0351(18) 0.070(3) 0.063(2) -0.009(2) 0.0192(17) -0.0073(17)
C43 0.047(2) 0.059(2) 0.076(3) -0.006(2) 0.017(2) -0.0231(18)
C44 0.063(2) 0.0370(19) 0.064(2) -0.0016(17) 0.0112(19) -0.0119(17)
C45 0.0315(16) 0.0400(18) 0.053(2) -0.0104(15) 0.0070(14) 0.0003(13)
B3 0.0238(15) 0.0344(17) 0.0286(16) 0.0015(13) 0.0034(13) -0.0040(12)
B4 0.0320(17) 0.0361(19) 0.0281(17) -0.0049(14) 0.0066(14) -0.0023(14)
B5 0.0321(17) 0.037(2) 0.0350(18) -0.0017(14) 0.0137(14) -0.0009(14)
B6 0.0221(15) 0.0351(18) 0.0341(17) -0.0047(14) 0.0055(13) -0.0028(12)
B7 0.0293(17) 0.040(2) 0.0290(17) 0.0046(14) 0.0037(13) 0.0042(14)
B8 0.0369(18) 0.041(2) 0.0249(16) 0.0026(14) 0.0015(14) -0.0036(14)
B9 0.043(2) 0.042(2) 0.0306(17) 0.0000(14) 0.0145(15) -0.0038(15)
B10 0.0340(18) 0.041(2) 0.0341(18) 0.0038(15) 0.0121(15) -0.0065(15)
B11 0.0406(19) 0.0282(17) 0.0329(18) 0.0053(14) 0.0101(15) 0.0005(14)
B12 0.041(2) 0.042(2) 0.0269(17) 0.0069(14) 0.0069(15) -0.0010(15)

loop_
_atom_type_symbol
_atom_type_description
_atom_type_scat_dispersion_real
_atom_type_scat_dispersion_imag
_atom_type_scat_source
C C 0.0033 0.0016 'International Tables Vol C Tables 4.2.6.8 and 6.1.1.4'
H H 0.0000 0.0000 'International Tables Vol C Tables 4.2.6.8 and 6.1.1.4'
B B 0.0013 0.0007 'International Tables Vol C Tables 4.2.6.8 and 6.1.1.4'
N N 0.0061 0.0033 'International Tables Vol C Tables 4.2.6.8 and 6.1.1.4'
Zr Zr -2.9673 0.5597 'International Tables Vol C Tables 4.2.6.8 and 6.1.1.4'

loop_
_geom_angle_atom_site_label_1
_geom_angle_atom_site_label_2
_geom_angle_atom_site_label_3
_geom_angle
N1 Zr1 N2 99.00(9)
N1 Zr1 N5 106.57(9)
N2 Zr1 N5 150.03(9)
N1 Zr1 N4 107.51(9)
N2 Zr1 N4 98.06(9)
N5 Zr1 N4 59.69(9)
N1 Zr1 N3 149.92(9)
N2 Zr1 N3 59.98(8)
N5 Zr1 N3 100.51(9)
N4 Zr1 N3 97.26(9)
N1 Zr1 C2 74.00(9)
N2 Zr1 C2 101.96(9)
N5 Zr1 C2 99.93(9)
N4 Zr1 C2 159.44(9)
N3 Zr1 C2 88.81(9)
N1 Zr1 C24 128.15(9)
N2 Zr1 C24 30.54(8)
N5 Zr1 C24 125.02(9)
N4 Zr1 C24 95.16(8)
N3 Zr1 C24 29.85(8)
C2 Zr1 C24 99.69(8)
N1 Zr1 C38 107.11(9)
N2 Zr1 C38 126.50(9)
N5 Zr1 C38 30.06(9)
N4 Zr1 C38 29.84(8)
N3 Zr1 C38 102.87(9)
C2 Zr1 C38 129.62(9)
C24 Zr1 C38 114.67(8)
C11 N1 Zr1 132.3(2)
C24 N2 C18 122.7(2)
C24 N2 Zr1 93.90(16)
C18 N2 Zr1 141.34(18)
C24 N3 C26 123.1(2)
C24 N3 Zr1 92.08(17)
C26 N3 Zr1 139.74(18)
C38 N4 C32 122.8(2)
C38 N4 Zr1 93.21(17)
C32 N4 Zr1 143.73(19)
C38 N5 C40 125.9(2)
C38 N5 Zr1 94.77(18)
C40 N5 Zr1 138.64(18)
C11 C1 B6 115.9(2)
C11 C1 B3 111.1(2)
B6 C1 B3 112.5(2)
C11 C1 B4 126.5(2)
B6 C1 B4 114.4(2)
B3 C1 B4 63.23(18)
C11 C1 B5 129.9(2)
B6 C1 B5 62.78(18)
B3 C1 B5 114.7(2)
B4 C1 B5 63.05(18)
C11 C1 C2 107.84(19)
B6 C1 C2 60.30(16)
B3 C1 C2 60.90(17)
B4 C1 C2 111.9(2)
B5 C1 C2 111.4(2)
B11 C2 B7 61.98(19)
B11 C2 B6 62.16(18)
B7 C2 B6 112.1(2)
B11 C2 C1 108.1(2)
B7 C2 C1 107.8(2)
B6 C2 C1 59.38(16)
B11 C2 B3 111.8(2)
B7 C2 B3 61.67(19)
B6 C2 B3 110.2(2)
C1 C2 B3 59.18(16)
B11 C2 Zr1 132.70(18)
B7 C2 Zr1 129.89(17)
B6 C2 Zr1 115.73(18)
C1 C2 Zr1 108.54(15)
B3 C2 Zr1 112.25(16)
N1 C11 C12 122.1(3)
N1 C11 C1 117.1(2)
C12 C11 C1 120.6(2)
C17 C12 C13 117.5(3)
C17 C12 C11 125.2(3)
C13 C12 C11 117.4(3)
C14 C13 C12 121.4(3)
C15 C14 C13 119.9(4)
C16 C15 C14 119.9(3)
C15 C16 C17 120.4(3)
C16 C17 C12 121.0(3)
N2 C18 C19 109.6(2)
N2 C18 C23 113.5(2)
C19 C18 C23 108.7(3)
C20 C19 C18 111.8(3)
C19 C20 C21 111.3(3)
C20 C21 C22 111.4(3)
C21 C22 C23 111.6(3)
C22 C23 C18 110.7(3)
N3 C24 N2 112.6(2)
N3 C24 C25 124.3(3)
N2 C24 C25 123.1(3)
N3 C24 Zr1 58.06(14)
N2 C24 Zr1 55.56(13)
C25 C24 Zr1 168.4(2)
N3 C26 C27 109.3(2)
N3 C26 C31 110.8(2)
C27 C26 C31 110.3(2)
C26 C27 C28 110.9(2)
C29 C28 C27 111.8(3)
C30 C29 C28 111.8(3)
C29 C30 C31 110.7(3)
C30 C31 C26 112.1(2)
N4 C32 C37 112.2(2)
N4 C32 C33 108.9(2)
C37 C32 C33 111.6(3)
C32 C33 C34 112.2(3)
C35 C34 C33 110.6(3)
C34 C35 C36 110.0(3)
C37 C36 C35 110.7(3)
C32 C37 C36 111.8(3)
N4 C38 N5 111.6(3)
N4 C38 C39 122.8(3)
N5 C38 C39 125.7(3)
N4 C38 Zr1 56.95(15)
N5 C38 Zr1 55.17(14)
C39 C38 Zr1 172.7(2)
N5 C40 C41 115.5(2)
N5 C40 C45 114.6(2)
C41 C40 C45 110.7(2)
C42 C41 C40 110.5(3)
C43 C42 C41 111.9(3)
C42 C43 C44 111.1(3)
C43 C44 C45 111.8(3)
C44 C45 C40 110.6(3)
C1 B3 C2 59.92(16)
C1 B3 B7 106.0(2)
C2 B3 B7 58.62(17)
C1 B3 B8 105.2(2)
C2 B3 B8 106.4(2)
B7 B3 B8 60.23(18)
C1 B3 B4 58.43(17)
C2 B3 B4 107.3(2)
B7 B3 B4 108.1(2)
B8 B3 B4 59.86(19)
C1 B4 B9 105.4(2)
C1 B4 B8 104.9(2)
B9 B4 B8 60.5(2)
C1 B4 B5 58.58(17)
B9 B4 B5 60.3(2)
B8 B4 B5 108.3(2)
C1 B4 B3 58.34(16)
B9 B4 B3 107.9(2)
B8 B4 B3 59.63(18)
B5 B4 B3 107.1(2)
C1 B5 B10 105.3(2)
C1 B5 B6 58.37(17)
B10 B5 B6 60.40(19)
C1 B5 B4 58.37(17)
B10 B5 B4 107.9(2)
B6 B5 B4 107.0(2)
C1 B5 B9 104.6(2)
B10 B5 B9 60.4(2)
B6 B5 B9 108.0(2)
B4 B5 B9 59.53(19)
C1 B6 C2 60.32(16)
C1 B6 B11 106.1(2)
C2 B6 B11 58.58(17)
C1 B6 B5 58.86(17)
C2 B6 B5 108.2(2)
B11 B6 B5 108.3(2)
C1 B6 B10 104.9(2)
C2 B6 B10 106.6(2)
B11 B6 B10 60.37(19)
B5 B6 B10 59.42(19)
C2 B7 B11 58.75(17)
C2 B7 B3 59.72(17)
B11 B7 B3 107.6(2)
C2 B7 B8 107.1(2)
B11 B7 B8 108.5(2)
B3 B7 B8 60.00(19)
C2 B7 B12 106.7(2)
B11 B7 B12 60.32(19)
B3 B7 B12 108.3(2)
B8 B7 B12 60.47(19)
B3 B8 B7 59.76(18)
B3 B8 B4 60.52(18)
B7 B8 B4 108.3(2)
B3 B8 B9 107.9(2)
B7 B8 B9 107.8(2)
B4 B8 B9 59.72(19)
B3 B8 B12 107.7(2)
B7 B8 B12 60.00(19)
B4 B8 B12 107.7(2)
B9 B8 B12 59.77(19)
B4 B9 B12 108.1(2)
B4 B9 B10 107.3(2)
B12 B9 B10 60.0(2)
B4 B9 B8 59.77(19)
B12 B9 B8 60.21(19)
B10 B9 B8 107.6(2)
B4 B9 B5 60.14(19)
B12 B9 B5 107.5(2)
B10 B9 B5 59.1(2)
B8 B9 B5 107.6(2)
B5 B10 B6 60.18(19)
B5 B10 B11 108.1(2)
B6 B10 B11 59.43(18)
B5 B10 B12 108.6(2)
B6 B10 B12 107.4(2)
B11 B10 B12 59.86(19)
B5 B10 B9 60.5(2)
B6 B10 B9 107.9(2)
B11 B10 B9 107.7(2)
B12 B10 B9 59.9(2)
C2 B11 B7 59.27(18)
C2 B11 B6 59.25(17)
B7 B11 B6 107.6(2)
C2 B11 B12 107.2(2)
B7 B11 B12 60.51(19)
B6 B11 B12 108.3(2)
C2 B11 B10 107.0(2)
B7 B11 B10 108.4(2)
B6 B11 B10 60.20(19)
B12 B11 B10 60.16(19)
B11 B12 B7 59.18(18)
B11 B12 B9 107.9(2)
B7 B12 B9 107.7(2)
B11 B12 B10 59.99(19)
B7 B12 B10 107.2(2)
B9 B12 B10 60.1(2)
B11 B12 B8 106.9(2)
B7 B12 B8 59.53(19)
B9 B12 B8 60.0(2)
B10 B12 B8 107.5(2)

loop_
_geom_bond_atom_site_label_1
_geom_bond_atom_site_label_2
_geom_bond_distance
Zr1 N1 2.065(2)
Zr1 N2 2.192(2)
Zr1 N5 2.195(2)
Zr1 N4 2.238(2)
Zr1 N3 2.252(2)
Zr1 C2 2.400(3)
Zr1 C24 2.652(3)
Zr1 C38 2.665(3)
N1 C11 1.264(3)
N2 C24 1.351(3)
N2 C18 1.462(3)
N3 C24 1.321(3)
N3 C26 1.467(3)
N4 C38 1.328(4)
N4 C32 1.476(4)
N5 C38 1.340(4)
N5 C40 1.472(3)
C1 C11 1.549(4)
C1 B6 1.701(4)
C1 B3 1.704(4)
C1 B4 1.706(4)
C1 B5 1.710(4)
C1 C2 1.717(4)
C2 B11 1.705(4)
C2 B7 1.714(4)
C2 B6 1.717(4)
C2 B3 1.734(4)
C11 C12 1.498(4)
C12 C17 1.390(4)
C12 C13 1.392(4)
C13 C14 1.378(5)
C14 C15 1.373(5)
C15 C16 1.372(5)
C16 C17 1.378(5)
C18 C19 1.507(4)
C18 C23 1.532(4)
C19 C20 1.505(4)
C20 C21 1.506(5)
C21 C22 1.516(5)
C22 C23 1.530(4)
C24 C25 1.512(4)
C26 C27 1.523(4)
C26 C31 1.529(4)
C27 C28 1.535(4)
C28 C29 1.518(5)
C29 C30 1.511(5)
C30 C31 1.524(4)
C32 C37 1.513(4)
C32 C33 1.521(4)
C33 C34 1.523(4)
C34 C35 1.507(5)
C35 C36 1.533(5)
C36 C37 1.524(5)
C38 C39 1.507(4)
C40 C41 1.524(4)
C40 C45 1.532(4)
C41 C42 1.523(4)
C42 C43 1.515(5)
C43 C44 1.517(5)
C44 C45 1.520(4)
B3 B7 1.767(5)
B3 B8 1.772(4)
B3 B4 1.788(4)
B4 B9 1.775(5)
B4 B8 1.776(5)
B4 B5 1.786(5)
B5 B10 1.763(5)
B5 B6 1.777(5)
B5 B9 1.790(5)
B6 B11 1.766(5)
B6 B10 1.780(5)
B7 B11 1.760(5)
B7 B8 1.776(5)
B7 B12 1.784(5)
B8 B9 1.789(5)
B8 B12 1.793(5)
B9 B12 1.785(5)
B9 B10 1.787(5)
B10 B11 1.783(5)
B10 B12 1.786(5)
B11 B12 1.781(5)
